data_2010369
loop_
_publ_author_name
'Fawcett, J.'
'Kemmitt, R. D. W.'
'Russell, D. R.'
'Serindag, O.'
'Guzel, B.'
'Serin, S.'

_publ_section_title 2-[5-(Diethylaminosulfonyl)-2-methoxyphenylhydrazono]-3-oxo-<i>N</i>-phenylbutyramide
_journal_issue 1
_journal_name_full 'Acta Crystallographica Section C'
_journal_page_first 139
_journal_page_last 141
_journal_paper_doi 10.1107/S0108270194004981
_journal_volume 51
_journal_year 1995
_chemical_formula_moiety 'C21 H26 N4 O5 S1'
_chemical_formula_sum 'C21 H26 N4 O5 S'
_chemical_formula_weight 446.53
_space_group_IT_number 2
_symmetry_cell_setting triclinic
_symmetry_space_group_name_Hall '-P 1'
_symmetry_space_group_name_H-M 'P -1'
_atom_type_scat_source IntTabIV
_cell_angle_alpha 117.10(10)
_cell_angle_beta 88.79(2)
_cell_angle_gamma 97.880(10)
_cell_formula_units_Z 2
_cell_length_a 12.30(2)
_cell_length_b 9.020(11)
_cell_length_c 11.482(4)
_cell_measurement_reflns_used 244
_cell_measurement_temperature 293
_cell_measurement_theta_max 15
_cell_measurement_theta_min 7
_cell_volume 1122(3)
_diffrn_measurement_device 'Stoe STADI-2'
_diffrn_measurement_method \w
_diffrn_radiation_type MoK\a
_diffrn_radiation_wavelength 0.71073
_diffrn_reflns_av_R_equivalents 0.011
_diffrn_reflns_limit_h_max 14
_diffrn_reflns_limit_h_min -14
_diffrn_reflns_limit_k_max 9
_diffrn_reflns_limit_k_min -9
_diffrn_reflns_limit_l_max 12
_diffrn_reflns_limit_l_min 0
_diffrn_reflns_number 3606
_diffrn_reflns_theta_max 25
_diffrn_standards_decay_% <4
_diffrn_standards_interval_count 50
_diffrn_standards_number 1
_exptl_absorpt_coefficient_mu 0.172
_exptl_absorpt_correction_type none
_exptl_crystal_colour yellow
_exptl_crystal_density_diffrn 1.32
_exptl_crystal_description 'irregular plate'
_exptl_crystal_size_max 0.56
_exptl_crystal_size_mid 0.40
_exptl_crystal_size_min 0.12
_refine_diff_density_max 0.24
_refine_diff_density_min -0.41
_refine_ls_extinction_method none
_refine_ls_number_parameters 284
_refine_ls_number_reflns 2769
_refine_ls_R_factor_obs 0.054
_refine_ls_shift/esd_max 0.078
_refine_ls_structure_factor_coef F
_refine_ls_weighting_details 'w = 1/[\s^2^(F) + 0.0008F^2^]'
_refine_ls_weighting_scheme calc
_refine_ls_wR_factor_obs 0.058
_reflns_number_observed 2621
_reflns_number_total 3594
_reflns_observed_criterion I>3\s(I)
_cod_data_source_file ha1098.cif
_cod_data_source_block ha1098_structure_1_of_1
_cod_depositor_comments
;
The following automatic conversions were performed:

'_refine_ls_weighting_scheme' value 'w = 1/[\s^2^(F) + 0.0008F^2^]'
was changed to 'calc'. New tag '_refine_ls_weighting_details' was
created. The value of the new tag was set to 'w = 1/[\s^2^(F) +
0.0008F^2^]'.

Automatic conversion script
Id: cif_fix_values 3143 2015-03-26 13:38:13Z robertas 
;
_cod_original_formula_sum 'C21 H26 N4 O5 S1'
_cod_database_code 2010369

loop_
_symmetry_equiv_pos_as_xyz
x,y,z
-x,-y,-z

loop_
_atom_site_label
_atom_site_fract_x
_atom_site_fract_y
_atom_site_fract_z
_atom_site_U_iso_or_equiv
S .47526(7) -.01879(11) .25533(9) .0490(4)
N(1) -.0783(2) .3004(3) -.0512(3) .0465(13)
N(2) .1352(2) .1351(3) .0528(3) .0429(12)
N(3) .1201(2) .1888(4) .1810(3) .0464(13)
N(4) .5671(2) .1495(3) .3010(3) .0487(13)
O(1) -.0363(2) .3364(3) .1572(2) .0625(13)
O(2) .0467(2) .1219(3) -.2433(2) .0586(12)
O(3) .06178(19) .2682(3) .4216(2) .0588(12)
O(4) .4732(2) -.1072(3) .1132(2) .0600(12)
O(5) .4997(2) -.1013(3) .3330(2) .0600(12)
C(1) -.0187(3) .2772(4) .0369(3) .0434(15)
C(2) .0714(2) .1723(4) -.0192(3) .0400(14)
C(3) .0986(3) .1002(4) -.1613(3) .0469(16)
C(4) .1899(3) -.0053(5) -.2063(4) .064(2)
C(5) .0172(4) .3040(8) .5474(4) .097(3)
C(6) .5177(4) .3707(6) .2399(6) .091(3)
C(7) .5833(3) .2299(5) .2113(4) .061(2)
C(8) .6969(4) .3567(7) .4841(6) .106(3)
C(9) .5829(3) .2617(5) .4450(4) .0632(19)
C(11) .34584(14) .0494(3) .30305(19) .0454(15)
C(12) .28301(14) .0812(3) .21938(19) .0445(15)
C(13) .18703(14) .1526(3) .26220(19) .0420(14)
C(14) .15385(14) .1921(3) .38872(19) .0469(15)
C(15) .21669(14) .1603(3) .47237(19) .0552(17)
C(16) .31268(14) .0889(3) .42954(19) .0539(17)
C(21) -.16794(16) .3928(3) -.0269(2) .0441(15)
C(22) -.20334(16) .4915(3) .0977(2) .0546(17)
C(23) -.29151(16) .5796(3) .1118(2) .0593(18)
C(24) -.34430(16) .5691(3) .0014(2) .065(2)
C(25) -.30890(16) .4705(3) -.1232(2) .073(2)
C(26) -.22073(16) .3824(3) -.1373(2) .0594(18)
H(1) -.052(3) .240(4) -.141(4) .066(11)
H(3) .067(3) .249(4) .217(3) .055(11)
H(12) .30561(14) .0543(3) .13323(19) .056(6)
H(15) .19410(14) .1872(3) .55853(19) .056(6)
H(16) .35547(14) .0673(3) .48653(19) .056(6)
H(22) -.16738(16) .4986(3) .1728(2) .077(6)
H(23) -.31561(16) .6467(3) .1966(2) .077(6)
H(24) -.40436(16) .6291(3) .0110(2) .077(6)
H(25) -.34485(16) .4633(3) -.1983(2) .077(6)
H(26) -.19662(16) .3152(3) -.2221(2) .077(6)
H(4)a .2543(3) .0439(5) -.1502(4) .106(9)
H(4)b .2067(3) -.0193(5) -.2916(4) .106(9)
H(4)c .1638(3) -.1118(5) -.2105(4) .106(9)
H(5)a -.0487(4) .3505(8) .5529(4) .138(12)
H(5)b .0670(4) .3808(8) .6178(4) .138(12)
H(5)c .0010(4) .2011(8) .5524(4) .138(12)
H(6)a .5306(4) .4134(6) .1781(6) .121(11)
H(6)b .5397(4) .4578(6) .3253(6) .121(11)
H(6)c .4417(4) .3310(6) .2369(6) .121(11)
H(7)a .6590(3) .2735(5) .2172(4) .082(9)
H(7)b .5637(3) .1450(5) .1244(4) .082(9)
H(8)a .7056(4) .4321(7) .5751(6) .141(13)
H(8)b .7190(4) .4162(7) .4353(6) .141(13)
H(8)c .7410(4) .2702(7) .4637(6) .141(13)
H(9)a .5321(3) .3403(5) .4702(4) .085(9)
H(9)b .5688(3) .1947(5) .4894(4) .085(9)

loop_
_geom_angle_atom_site_label_1
_geom_angle_atom_site_label_2
_geom_angle_atom_site_label_3
_geom_angle
_geom_angle_publ_flag
O(4) S N(4) 106.7(2) yes
O(5) S N(4) 106.70(10) yes
O(5) S O(4) 120.70(10) yes
C(11) S N(4) 107.50(10) yes
C(11) S O(4) 108.30(10) yes
C(11) S O(5) 106.40(10) yes
C(21) N(1) C(1) 127.9(3) yes
C(2) N(2) N(3) 120.7(3) yes
C(13) N(3) N(2) 122.6(2) yes
C(7) N(4) S 117.8(2) yes
C(9) N(4) S 116.2(2) yes
C(9) N(4) C(7) 117.8(3) yes
C(14) O(3) C(5) 118.7(3) yes
O(1) C(1) N(1) 124.3(3) yes
C(2) C(1) N(1) 115.3(3) yes
C(2) C(1) O(1) 120.5(3) yes
C(1) C(2) N(2) 122.7(3) yes
C(3) C(2) N(2) 113.8(3) yes
C(3) C(2) C(1) 123.5(3) yes
C(2) C(3) O(2) 122.5(3) yes
C(4) C(3) O(2) 119.0(3) yes
C(4) C(3) C(2) 118.5(3) yes
C(6) C(7) N(4) 115.5(3) yes
C(8) C(9) N(4) 112.6(3) yes
C(12) C(11) S 119.80(10) yes
C(16) C(11) S 119.80(10) yes
C(12) C(13) N(3) 122.30(10) yes
C(14) C(13) N(3) 117.70(10) yes
C(13) C(14) O(3) 114.70(10) yes
C(15) C(14) O(3) 125.20(10) yes
C(22) C(21) N(1) 124.20(10) yes
C(26) C(21) N(1) 115.80(10) yes
C(1) N(1) H(1) 111.(2) no
C(21) N(1) H(1) 121.(2) no
H(3) N(3) N(2) 120.(2) no
C(13) N(3) H(3) 118.(2) no
H(4)a C(4) C(3) 113.1(2) no
H(4)b C(4) C(3) 107.3(2) no
H(4)c C(4) C(3) 108.0(2) no
H(5)c C(5) O(3) 108.1(3) no
C(7) C(6) H(6)a 110.9(2) no
C(7) C(6) H(6)b 108.0(3) no
C(7) C(6) H(6)c 109.6(2) no
H(7)a C(7) N(4) 107.9(2) no
H(7)a C(7) C(6) 107.9(2) no
H(7)b C(7) N(4) 107.9(2) no
H(7)b C(7) C(6) 107.9(3) no
C(9) C(8) H(8)a 112.4(3) no
C(9) C(8) H(8)b 112.7(3) no
C(9) C(8) H(8)c 103.1(3) no
H(9)a C(9) N(4) 108.7(2) no
H(9)a C(9) C(8) 108.7(3) no
H(9)b C(9) N(4) 108.7(2) no
H(9)b C(9) C(8) 108.7(3) no

loop_
_geom_bond_atom_site_label_1
_geom_bond_atom_site_label_2
_geom_bond_site_symmetry_1
_geom_bond_site_symmetry_2
_geom_bond_distance
_geom_bond_publ_flag
N(4) S . . 1.639(3) yes
O(4) S . . 1.452(2) yes
O(5) S . . 1.454(2) yes
C(11) S . . 1.771(2) yes
C(1) N(1) . . 1.368(4) yes
C(21) N(1) . . 1.420(3) yes
N(3) N(2) . . 1.341(4) yes
C(2) N(2) . . 1.330(4) yes
C(13) N(3) . . 1.427(3) yes
C(7) N(4) . . 1.503(4) yes
C(9) N(4) . . 1.494(4) yes
C(1) O(1) . . 1.259(4) yes
C(3) O(2) . . 1.248(4) yes
C(5) O(3) . . 1.443(5) yes
C(14) O(3) . . 1.362(2) yes
C(2) C(1) . . 1.497(4) yes
C(3) C(2) . . 1.506(5) yes
C(4) C(3) . . 1.501(4) yes
C(7) C(6) . . 1.504(5) yes
C(9) C(8) . . 1.500(6) yes
H(1) N(1) . . 1.00(4) no
H(3) N(3) . . 0.88(3) no
